data_7062723
loop_
_publ_author_name
'Chen, Min'
'Sun, Dameng'
'Li, Jiahe'
'Wang, Zhiyuan'
'Liu, Hongming'
'Pan, Lixia'
'Chen, Hailan'
'Ma, Zhen'

_publ_section_title
;
 Cobalt(ii) terpyridine complexes: synthesis, characterization,
 antiproliferative activity and molecular docking with proteins and DNA
;
_journal_issue 40
_journal_name_full 'New Journal of Chemistry'
_journal_page_first 18785
_journal_page_last 18793
_journal_paper_doi 10.1039/D3NJ03445C
_journal_volume 47
_journal_year 2023
_chemical_formula_moiety 'C42 H28 Br2 Co N6, 2(Cl)'
_chemical_formula_sum 'C42 H28 Br2 Cl2 Co N6'
_chemical_formula_weight 906.35
_space_group_crystal_system monoclinic
_space_group_IT_number 15
_space_group_name_Hall '-C 2yc'
_space_group_name_H-M_alt 'C 1 2/c 1'
_atom_sites_solution_hydrogens geom
_atom_sites_solution_primary dual
_audit_creation_date 2022-03-28
_audit_creation_method
;
Olex2 1.5
(compiled 2021.11.18 svn.ra9532c28 for OlexSys, GUI svn.r6429)
;
_audit_update_record
;
2023-07-21 deposited with the CCDC.	2023-09-18 downloaded from the CCDC.
;
_cell_angle_alpha 90
_cell_angle_beta 118.391(19)
_cell_angle_gamma 90
_cell_formula_units_Z 4
_cell_length_a 24.649(4)
_cell_length_b 9.6058(17)
_cell_length_c 23.874(3)
_cell_measurement_reflns_used 1527
_cell_measurement_temperature 296(2)
_cell_measurement_theta_max 21.2570
_cell_measurement_theta_min 2.3780
_cell_volume 4972.8(16)
_computing_cell_refinement 'CrysAlisPro 1.171.39.27b (Rigaku OD, 2015)'
_computing_data_collection 'CrysAlisPro 1.171.39.27b (Rigaku OD, 2015)'
_computing_data_reduction 'CrysAlisPro 1.171.39.27b (Rigaku OD, 2015)'
_computing_molecular_graphics 'Olex2 1.5 (Dolomanov et al., 2009)'
_computing_publication_material 'Olex2 1.5 (Dolomanov et al., 2009)'
_computing_structure_refinement 'SHELXL 2018/3 (Sheldrick, 2018)'
_computing_structure_solution 'SHELXS-97 (Sheldrick, 2008)'
_diffrn_ambient_temperature 296()2
_diffrn_measured_fraction_theta_full 0.999
_diffrn_measured_fraction_theta_max 0.836
_diffrn_measurement_device_type 'multiwire proportional'
_diffrn_measurement_method 'phi and omega scans'
_diffrn_radiation_monochromator graphite
_diffrn_radiation_type MoK\a
_diffrn_radiation_wavelength 0.71073
_diffrn_reflns_av_R_equivalents 0.0658
_diffrn_reflns_av_unetI/netI 0.1288
_diffrn_reflns_Laue_measured_fraction_full 0.999
_diffrn_reflns_Laue_measured_fraction_max 0.836
_diffrn_reflns_limit_h_max 28
_diffrn_reflns_limit_h_min -32
_diffrn_reflns_limit_k_max 12
_diffrn_reflns_limit_k_min -13
_diffrn_reflns_limit_l_max 32
_diffrn_reflns_limit_l_min -20
_diffrn_reflns_number 12236
_diffrn_reflns_point_group_measured_fraction_full 0.999
_diffrn_reflns_point_group_measured_fraction_max 0.836
_diffrn_reflns_theta_full 25.242
_diffrn_reflns_theta_max 29.328
_diffrn_reflns_theta_min 1.878
_exptl_absorpt_coefficient_mu 2.090
_exptl_absorpt_correction_T_max 1.00000
_exptl_absorpt_correction_T_min 0.62093
_exptl_absorpt_correction_type multi-scan
_exptl_absorpt_process_details 'CrysAlisPro 1.171.38.46'
_exptl_crystal_colour yellow
_exptl_crystal_colour_primary yellow
_exptl_crystal_density_diffrn 1.211
_exptl_crystal_description plate
_exptl_crystal_F_000 1812
_exptl_crystal_size_max 0.14
_exptl_crystal_size_mid 0.12
_exptl_crystal_size_min 0.12
_refine_diff_density_max 0.467
_refine_diff_density_min -0.468
_refine_diff_density_rms 0.104
_refine_ls_extinction_method none
_refine_ls_goodness_of_fit_ref 0.980
_refine_ls_hydrogen_treatment constr
_refine_ls_matrix_type full
_refine_ls_number_parameters 277
_refine_ls_number_reflns 5700
_refine_ls_number_restraints 159
_refine_ls_restrained_S_all 0.970
_refine_ls_R_factor_all 0.1635
_refine_ls_R_factor_gt 0.0793
_refine_ls_shift/su_max 0.001
_refine_ls_shift/su_mean 0.000
_refine_ls_structure_factor_coef Fsqd
_refine_ls_weighting_details 'w=1/[\s^2^(Fo^2^)+(0.1178P)^2^] where P=(Fo^2^+2Fc^2^)/3'
_refine_ls_weighting_scheme calc
_refine_ls_wR_factor_gt 0.2111
_refine_ls_wR_factor_ref 0.2595
_reflns_Friedel_coverage 0.000
_reflns_number_gt 2420
_reflns_number_total 5700
_reflns_threshold_expression 'I > 2\s(I)'
_cod_data_source_file d3nj03445c2.cif
_cod_data_source_block a
_cod_depositor_comments 'Adding full bibliography for 7062723--7062728.cif.'
_cod_original_cell_volume 4973.0(16)
_cod_database_code 7062723
_shelx_shelxl_version_number 2018/3
_shelx_space_group_comment
;
The symmetry employed for this shelxl refinement is uniquely defined
by the following loop, which should always be used as a source of
symmetry information in preference to the above space-group names.
They are only intended as comments.
;
_shelx_estimated_absorpt_t_max 0.788
_shelx_estimated_absorpt_t_min 0.758
_olex2_refinement_description
;
1. Fixed Uiso
 At 1.2 times of:
  All C(H) groups
2. Restrained distances
 C20-C19 \\sim C20A-C19
 with sigma of 0.02
 C18-C17 \\sim C18A-C17A
 with sigma of 0.02
 C17A-C16 \\sim C17-C16
 with sigma of 0.02
 C21-C20 \\sim C21A-C20A
 with sigma of 0.02
 C19-C18 \\sim C19-C18A
 with sigma of 0.02
 C21A-C16 \\sim C21-C16
 with sigma of 0.02
3. Restrained planarity
 Br1, C8, C16, C17A, C18A, C19, C20A, C21A
 with sigma of 0.1
 Br1, C16, C17, C18, C19, C20, C21
 with sigma of 0.1
4. Uiso/Uaniso restraints and constraints
C16 \\sim C17A \\sim C18A \\sim C19 \\sim C20A \\sim C21A: within 2A with sigma
of 0.01 and sigma for terminal atoms of 0.02 within 2A
C16 \\sim C17 \\sim C18 \\sim C19 \\sim C20 \\sim C21: within 2A with sigma of
0.01 and sigma for terminal atoms of 0.02 within 2A
5. Rigid body (RIGU) restrains
 C16, C17A, C18A, C19, C20A, C21A
 with sigma for 1-2 distances of 0.01 and sigma for 1-3 distances of 0.02
 C16, C17, C18, C19, C20, C21
 with sigma for 1-2 distances of 0.01 and sigma for 1-3 distances of 0.02
6. Others
 Sof(C17A)=Sof(H17A)=Sof(C18A)=Sof(H18A)=Sof(C20A)=Sof(H20A)=Sof(C21A)=
 Sof(H21A)=1-FVAR(1)
 Sof(C17)=Sof(H17)=Sof(C18)=Sof(H18)=Sof(C20)=Sof(H20)=Sof(C21)=Sof(H21)=FVAR(1)
7.a Aromatic/amide H refined with riding coordinates:
 C1(H1), C2(H2), C3(H3), C4(H4), C7(H7), C9(H9), C12(H12), C13(H13), C14(H14),
 C15(H15), C17(H17), C17A(H17A), C18(H18), C18A(H18A), C20(H20), C20A(H20A),
 C21(H21), C21A(H21A)
;
_smtbx_masks_special_details
;
A solvent mask was calculated and 780 electrons were 
found in a volume of 1726\%A^3^ in 1 void per unit cell. 
This is consistent with the presence of 
20[H2O] per Asymmetric Unit 
which account for 800 electrons 
per unit cell.
;
_smtbx_masks_void_probe_radius 1.2
_smtbx_masks_void_truncation_radius 1.2
_olex2_submission_special_instructions 'No special instructions were received'

loop_
_space_group_symop_operation_xyz
'x, y, z'
'-x, y, -z+1/2'
'x+1/2, y+1/2, z'
'-x+1/2, y+1/2, -z+1/2'
'-x, -y, -z'
'x, -y, z-1/2'
'-x+1/2, -y+1/2, -z'
'x+1/2, -y+1/2, z-1/2'

loop_
_atom_site_label
_atom_site_type_symbol
_atom_site_fract_x
_atom_site_fract_y
_atom_site_fract_z
_atom_site_U_iso_or_equiv
_atom_site_adp_type
_atom_site_occupancy
_atom_site_site_symmetry_order
_atom_site_calc_flag
_atom_site_refinement_flags_posn
_atom_site_refinement_flags_adp
_atom_site_refinement_flags_occupancy
_atom_site_disorder_assembly
_atom_site_disorder_group
Br1 Br 0.93182(4) -0.04342(10) 0.68148(4) 0.0729(4) Uani 1 1 d . . . . .
Co1 Co 0.500000 0.03963(14) 0.250000 0.0394(4) Uani 1 2 d S T P . .
N1 N 0.5453(2) 0.1776(6) 0.2294(2) 0.0417(13) Uani 1 1 d . . . . .
N2 N 0.5732(2) 0.0358(6) 0.3269(2) 0.0407(13) Uani 1 1 d . . . . .
N3 N 0.4738(2) -0.0987(6) 0.2923(2) 0.0442(14) Uani 1 1 d . . . . .
C1 C 0.5265(3) 0.2463(7) 0.1737(3) 0.0481(17) Uani 1 1 d . . . . .
H1 H 0.486375 0.234313 0.141077 0.058 Uiso 1 1 calc R U . . .
C2 C 0.5658(4) 0.3334(9) 0.1650(4) 0.069(2) Uani 1 1 d . . . . .
H2 H 0.551569 0.378235 0.125996 0.082 Uiso 1 1 calc R U . . .
C3 C 0.6242(3) 0.3571(8) 0.2103(3) 0.0563(19) Uani 1 1 d . . . . .
H3 H 0.649903 0.417364 0.203344 0.068 Uiso 1 1 calc R U . . .
C4 C 0.6440(3) 0.2891(8) 0.2666(3) 0.0529(19) Uani 1 1 d . . . . .
H4 H 0.683869 0.303892 0.299187 0.063 Uiso 1 1 calc R U . . .
C5 C 0.6051(3) 0.1973(7) 0.2763(3) 0.0413(16) Uani 1 1 d . . . . .
C6 C 0.6201(3) 0.1180(8) 0.3332(3) 0.0411(16) Uani 1 1 d . . . . .
C7 C 0.6761(3) 0.1091(8) 0.3880(3) 0.0530(18) Uani 1 1 d . . . . .
H7 H 0.708990 0.163892 0.392352 0.064 Uiso 1 1 calc R U . . .
C8 C 0.6840(3) 0.0163(7) 0.4382(3) 0.0518(19) Uani 1 1 d . . . . .
C9 C 0.6308(3) -0.0642(8) 0.4282(3) 0.0507(19) Uani 1 1 d . . . . .
H9 H 0.633322 -0.125612 0.459486 0.061 Uiso 1 1 calc R U . . .
C10 C 0.5774(3) -0.0507(7) 0.3738(3) 0.0432(16) Uani 1 1 d . . . . .
C11 C 0.5189(3) -0.1256(7) 0.3550(3) 0.0447(16) Uani 1 1 d . . . . .
C12 C 0.5076(4) -0.2137(8) 0.3937(3) 0.059(2) Uani 1 1 d . . . . .
H12 H 0.538098 -0.233015 0.435004 0.070 Uiso 1 1 calc R U . . .
C13 C 0.4482(4) -0.2742(9) 0.3689(4) 0.070(2) Uani 1 1 d . . . . .
H13 H 0.439026 -0.332482 0.394319 0.084 Uiso 1 1 calc R U . . .
C14 C 0.4047(4) -0.2476(9) 0.3081(3) 0.066(2) Uani 1 1 d . . . . .
H14 H 0.366014 -0.289038 0.291241 0.079 Uiso 1 1 calc R U . . .
C15 C 0.4189(3) -0.1575(8) 0.2715(3) 0.055(2) Uani 1 1 d . . . . .
H15 H 0.388336 -0.137325 0.230403 0.067 Uiso 1 1 calc R U . . .
C16 C 0.7431(3) 0.0027(6) 0.4967(3) 0.0541(17) Uani 1 1 d D U . . .
C17 C 0.7898(6) 0.0912(16) 0.5073(7) 0.063(4) Uani 0.61(2) 1 d D U P A 1
H17 H 0.783462 0.162715 0.478565 0.076 Uiso 0.61(2) 1 calc R U P A 1
C17A C 0.7983(7) 0.038(3) 0.5019(11) 0.059(4) Uani 0.39(2) 1 d D U P A 2
H17A H 0.797064 0.084419 0.467042 0.071 Uiso 0.39(2) 1 calc R U P A 2
C18 C 0.8491(6) 0.0758(16) 0.5626(6) 0.058(3) Uani 0.61(2) 1 d D U P A 1
H18 H 0.882194 0.131311 0.568073 0.070 Uiso 0.61(2) 1 calc R U P A 1
C18A C 0.8585(10) 0.015(3) 0.5542(8) 0.062(4) Uani 0.39(2) 1 d D U P A 2
H18A H 0.894901 0.024330 0.551785 0.075 Uiso 0.39(2) 1 calc R U P A 2
C19 C 0.8559(3) -0.0229(8) 0.6072(3) 0.0538(17) Uani 1 1 d D U . . .
C20 C 0.8081(6) -0.1117(17) 0.5960(7) 0.069(4) Uani 0.61(2) 1 d D U P A 1
H20 H 0.813431 -0.179383 0.626042 0.083 Uiso 0.61(2) 1 calc R U P A 1
C20A C 0.8041(7) -0.047(3) 0.6133(10) 0.060(4) Uani 0.39(2) 1 d D U P A 2
H20A H 0.805436 -0.070865 0.651769 0.072 Uiso 0.39(2) 1 calc R U P A 2
C21 C 0.7516(6) -0.1021(17) 0.5403(6) 0.066(4) Uani 0.61(2) 1 d D U P A 1
H21 H 0.720045 -0.164936 0.532529 0.079 Uiso 0.61(2) 1 calc R U P A 1
C21A C 0.7487(10) -0.034(3) 0.5559(7) 0.058(4) Uani 0.39(2) 1 d D U P A 2
H21A H 0.712317 -0.050057 0.557563 0.069 Uiso 0.39(2) 1 calc R U P A 2
Cl1 Cl 0.57292(17) 0.8250(4) -0.01042(16) 0.1463(13) Uani 1 1 d . . . . .

loop_
_atom_site_aniso_label
_atom_site_aniso_U_11
_atom_site_aniso_U_22
_atom_site_aniso_U_33
_atom_site_aniso_U_23
_atom_site_aniso_U_13
_atom_site_aniso_U_12
Br1 0.0548(5) 0.0886(8) 0.0527(5) 0.0038(4) 0.0072(4) 0.0137(4)
Co1 0.0417(7) 0.0450(8) 0.0325(6) 0.000 0.0186(5) 0.000
N1 0.046(3) 0.036(3) 0.042(3) -0.001(3) 0.020(2) 0.005(2)
N2 0.046(3) 0.043(4) 0.027(3) 0.001(2) 0.013(2) 0.007(3)
N3 0.056(3) 0.044(4) 0.033(3) -0.001(2) 0.022(3) -0.007(3)
C1 0.051(4) 0.047(5) 0.041(4) 0.007(3) 0.017(3) -0.003(3)
C2 0.088(6) 0.075(7) 0.053(5) 0.024(4) 0.042(5) 0.012(5)
C3 0.045(4) 0.058(5) 0.070(5) 0.011(4) 0.031(4) -0.004(4)
C4 0.042(4) 0.059(5) 0.063(5) -0.001(4) 0.029(3) -0.008(4)
C5 0.037(3) 0.045(4) 0.042(4) 0.005(3) 0.019(3) 0.013(3)
C6 0.032(3) 0.051(4) 0.039(4) 0.001(3) 0.016(3) -0.006(3)
C7 0.052(4) 0.053(5) 0.049(4) 0.002(4) 0.021(3) -0.001(4)
C8 0.049(4) 0.067(6) 0.033(4) 0.005(3) 0.014(3) -0.001(4)
C9 0.069(5) 0.054(5) 0.030(3) 0.010(3) 0.024(3) 0.015(4)
C10 0.045(4) 0.049(4) 0.036(3) 0.004(3) 0.019(3) 0.002(3)
C11 0.059(4) 0.036(4) 0.040(4) -0.007(3) 0.024(3) -0.002(3)
C12 0.084(6) 0.051(5) 0.049(4) 0.005(4) 0.038(4) -0.007(4)
C13 0.113(7) 0.057(6) 0.071(6) -0.010(4) 0.068(5) -0.028(5)
C14 0.078(5) 0.072(6) 0.048(4) -0.009(4) 0.030(4) -0.034(5)
C15 0.064(5) 0.053(5) 0.040(4) -0.006(4) 0.017(3) -0.015(4)
C16 0.050(3) 0.069(5) 0.042(3) 0.005(3) 0.021(3) -0.001(3)
C17 0.068(6) 0.060(7) 0.043(5) 0.002(6) 0.012(5) -0.003(6)
C17A 0.060(7) 0.076(8) 0.043(6) 0.008(7) 0.025(6) 0.002(7)
C18 0.062(6) 0.060(7) 0.041(5) -0.009(5) 0.014(4) -0.002(6)
C18A 0.059(7) 0.072(8) 0.045(6) -0.004(7) 0.016(6) 0.004(7)
C19 0.054(3) 0.059(4) 0.041(3) 0.000(3) 0.017(3) -0.003(3)
C20 0.070(6) 0.067(7) 0.049(6) 0.014(6) 0.012(5) -0.004(6)
C20A 0.062(7) 0.068(8) 0.043(7) 0.001(7) 0.020(5) 0.000(7)
C21 0.056(5) 0.066(7) 0.057(6) 0.017(6) 0.012(5) -0.013(6)
C21A 0.055(7) 0.075(8) 0.043(6) 0.004(7) 0.023(5) -0.003(7)
Cl1 0.169(3) 0.149(4) 0.139(3) 0.001(2) 0.088(2) -0.002(3)

loop_
_atom_type_symbol
_atom_type_description
_atom_type_scat_dispersion_real
_atom_type_scat_dispersion_imag
_atom_type_scat_source
C C 0.0033 0.0016 'International Tables Vol C Tables 4.2.6.8 and 6.1.1.4'
H H 0.0000 0.0000 'International Tables Vol C Tables 4.2.6.8 and 6.1.1.4'
Br Br -0.2901 2.4595 'International Tables Vol C Tables 4.2.6.8 and 6.1.1.4'
Cl Cl 0.1484 0.1585 'International Tables Vol C Tables 4.2.6.8 and 6.1.1.4'
Co Co 0.3494 0.9721 'International Tables Vol C Tables 4.2.6.8 and 6.1.1.4'
N N 0.0061 0.0033 'International Tables Vol C Tables 4.2.6.8 and 6.1.1.4'

loop_
_geom_angle_atom_site_label_1
_geom_angle_atom_site_label_2
_geom_angle_atom_site_label_3
_geom_angle
_geom_angle_site_symmetry_1
_geom_angle_site_symmetry_3
_geom_angle_publ_flag
N1 Co1 N1 93.9(3) 2_655 . ?
N1 Co1 N3 165.0(2) . . ?
N1 Co1 N3 87.9(2) . 2_655 ?
N1 Co1 N3 87.9(2) 2_655 . ?
N1 Co1 N3 165.0(2) 2_655 2_655 ?
N2 Co1 N1 81.9(2) . . ?
N2 Co1 N1 99.7(2) 2_655 . ?
N2 Co1 N1 99.7(2) . 2_655 ?
N2 Co1 N1 81.9(2) 2_655 2_655 ?
N2 Co1 N2 177.7(4) 2_655 . ?
N2 Co1 N3 83.1(2) . . ?
N2 Co1 N3 95.3(2) 2_655 . ?
N2 Co1 N3 95.3(2) . 2_655 ?
N2 Co1 N3 83.1(2) 2_655 2_655 ?
N3 Co1 N3 94.3(3) . 2_655 ?
C1 N1 Co1 127.7(4) . . ?
C1 N1 C5 117.8(6) . . ?
C5 N1 Co1 114.2(4) . . ?
C6 N2 Co1 118.4(4) . . ?
C6 N2 C10 122.8(5) . . ?
C10 N2 Co1 118.8(4) . . ?
C11 N3 Co1 112.9(4) . . ?
C15 N3 Co1 128.7(5) . . ?
C15 N3 C11 118.0(6) . . ?
N1 C1 H1 119.7 . . ?
N1 C1 C2 120.7(6) . . ?
C2 C1 H1 119.7 . . ?
C1 C2 H2 118.5 . . ?
C3 C2 C1 123.0(7) . . ?
C3 C2 H2 118.5 . . ?
C2 C3 H3 121.4 . . ?
C2 C3 C4 117.2(7) . . ?
C4 C3 H3 121.4 . . ?
C3 C4 H4 119.5 . . ?
C3 C4 C5 121.0(6) . . ?
C5 C4 H4 119.5 . . ?
N1 C5 C4 120.3(6) . . ?
N1 C5 C6 112.9(6) . . ?
C4 C5 C6 126.8(6) . . ?
N2 C6 C5 112.5(5) . . ?
N2 C6 C7 119.2(6) . . ?
C7 C6 C5 128.1(6) . . ?
C6 C7 H7 119.7 . . ?
C6 C7 C8 120.5(6) . . ?
C8 C7 H7 119.7 . . ?
C7 C8 C9 116.5(6) . . ?
C7 C8 C16 121.9(6) . . ?
C9 C8 C16 121.6(6) . . ?
C8 C9 H9 119.9 . . ?
C10 C9 C8 120.2(6) . . ?
C10 C9 H9 119.9 . . ?
N2 C10 C11 111.5(5) . . ?
C9 C10 N2 120.7(6) . . ?
C9 C10 C11 127.7(6) . . ?
N3 C11 C10 113.4(6) . . ?
C12 C11 N3 121.5(6) . . ?
C12 C11 C10 125.1(6) . . ?
C11 C12 H12 121.0 . . ?
C11 C12 C13 118.0(7) . . ?
C13 C12 H12 121.0 . . ?
C12 C13 H13 119.8 . . ?
C14 C13 C12 120.3(7) . . ?
C14 C13 H13 119.8 . . ?
C13 C14 H14 120.6 . . ?
C13 C14 C15 118.9(7) . . ?
C15 C14 H14 120.6 . . ?
N3 C15 C14 123.3(7) . . ?
N3 C15 H15 118.4 . . ?
C14 C15 H15 118.4 . . ?
C17 C16 C8 119.6(8) . . ?
C17 C16 C21 120.2(10) . . ?
C17A C16 C8 124.6(12) . . ?
C17A C16 C21A 111.0(14) . . ?
C21 C16 C8 120.2(8) . . ?
C21A C16 C8 124.0(10) . . ?
C16 C17 H17 119.7 . . ?
C16 C17 C18 120.7(13) . . ?
C18 C17 H17 119.7 . . ?
C16 C17A H17A 115.8 . . ?
C16 C17A C18A 128(2) . . ?
C18A C17A H17A 115.8 . . ?
C17 C18 H18 120.7 . . ?
C19 C18 C17 118.6(12) . . ?
C19 C18 H18 120.7 . . ?
C17A C18A H18A 124.2 . . ?
C19 C18A C17A 111.6(19) . . ?
C19 C18A H18A 124.2 . . ?
C18 C19 Br1 120.2(7) . . ?
C18A C19 Br1 116.4(10) . . ?
C18A C19 C20A 127.5(13) . . ?
C20 C19 Br1 119.7(7) . . ?
C20 C19 C18 120.0(9) . . ?
C20A C19 Br1 116.1(9) . . ?
C19 C20 H20 119.4 . . ?
C19 C20 C21 121.2(11) . . ?
C21 C20 H20 119.4 . . ?
C19 C20A H20A 123.2 . . ?
C19 C20A C21A 113.6(16) . . ?
C21A C20A H20A 123.2 . . ?
C16 C21 C20 119.1(11) . . ?
C16 C21 H21 120.5 . . ?
C20 C21 H21 120.5 . . ?
C16 C21A C20A 126.3(17) . . ?
C16 C21A H21A 116.8 . . ?
C20A C21A H21A 116.8 . . ?

loop_
_geom_bond_atom_site_label_1
_geom_bond_atom_site_label_2
_geom_bond_distance
_geom_bond_site_symmetry_2
_geom_bond_publ_flag
Br1 C19 1.879(7) . ?
Co1 N1 1.941(5) 2_655 ?
Co1 N1 1.941(5) . ?
Co1 N2 1.866(5) 2_655 ?
Co1 N2 1.866(5) . ?
Co1 N3 1.954(5) . ?
Co1 N3 1.954(5) 2_655 ?
N1 C1 1.352(8) . ?
N1 C5 1.377(7) . ?
N2 C6 1.347(8) . ?
N2 C10 1.358(8) . ?
N3 C11 1.401(7) . ?
N3 C15 1.328(8) . ?
C1 H1 0.9300 . ?
C1 C2 1.370(10) . ?
C2 H2 0.9300 . ?
C2 C3 1.345(10) . ?
C3 H3 0.9300 . ?
C3 C4 1.360(9) . ?
C4 H4 0.9300 . ?
C4 C5 1.399(9) . ?
C5 C6 1.444(9) . ?
C6 C7 1.381(8) . ?
C7 H7 0.9300 . ?
C7 C8 1.430(9) . ?
C8 C9 1.441(10) . ?
C8 C16 1.469(10) . ?
C9 H9 0.9300 . ?
C9 C10 1.345(9) . ?
C10 C11 1.478(9) . ?
C11 C12 1.376(9) . ?
C12 H12 0.9300 . ?
C12 C13 1.417(10) . ?
C13 H13 0.9300 . ?
C13 C14 1.357(10) . ?
C14 H14 0.9300 . ?
C14 C15 1.386(10) . ?
C15 H15 0.9300 . ?
C16 C17 1.354(13) . ?
C16 C17A 1.349(16) . ?
C16 C21 1.392(13) . ?
C16 C21A 1.399(15) . ?
C17 H17 0.9300 . ?
C17 C18 1.437(13) . ?
C17A H17A 0.9300 . ?
C17A C18A 1.431(17) . ?
C18 H18 0.9300 . ?
C18 C19 1.375(13) . ?
C18A H18A 0.9300 . ?
C18A C19 1.347(16) . ?
C19 C20 1.374(14) . ?
C19 C20A 1.374(17) . ?
C20 H20 0.9300 . ?
C20 C21 1.399(14) . ?
C20A H20A 0.9300 . ?
C20A C21A 1.406(17) . ?
C21 H21 0.9300 . ?
C21A H21A 0.9300 . ?

loop_
_geom_torsion_atom_site_label_1
_geom_torsion_atom_site_label_2
_geom_torsion_atom_site_label_3
_geom_torsion_atom_site_label_4
_geom_torsion
_geom_torsion_site_symmetry_1
_geom_torsion_site_symmetry_2
_geom_torsion_site_symmetry_3
_geom_torsion_site_symmetry_4
_geom_torsion_publ_flag
Br1 C19 C20 C21 -178.1(9) . . . . ?
Br1 C19 C20A C21A -178.6(14) . . . . ?
Co1 N1 C1 C2 -175.0(6) . . . . ?
Co1 N1 C5 C4 177.1(5) . . . . ?
Co1 N1 C5 C6 -4.4(7) . . . . ?
Co1 N2 C6 C5 -0.9(7) . . . . ?
Co1 N2 C6 C7 -175.3(5) . . . . ?
Co1 N2 C10 C9 175.2(5) . . . . ?
Co1 N2 C10 C11 -2.5(7) . . . . ?
Co1 N3 C11 C10 -3.8(7) . . . . ?
Co1 N3 C11 C12 176.0(5) . . . . ?
Co1 N3 C15 C14 -175.2(6) . . . . ?
N1 Co1 N2 C6 -93.8(5) 2_655 . . . ?
N1 Co1 N2 C6 -1.2(5) . . . . ?
N1 Co1 N2 C10 87.0(5) 2_655 . . . ?
N1 Co1 N2 C10 179.6(5) . . . . ?
N1 C1 C2 C3 -0.7(12) . . . . ?
N1 C5 C6 N2 3.5(8) . . . . ?
N1 C5 C6 C7 177.2(7) . . . . ?
N2 C6 C7 C8 -1.6(10) . . . . ?
N2 C10 C11 N3 4.1(8) . . . . ?
N2 C10 C11 C12 -175.8(7) . . . . ?
N3 Co1 N2 C6 179.6(5) . . . . ?
N3 Co1 N2 C6 85.9(5) 2_655 . . . ?
N3 Co1 N2 C10 -93.3(5) 2_655 . . . ?
N3 Co1 N2 C10 0.4(5) . . . . ?
N3 C11 C12 C13 -1.7(11) . . . . ?
C1 N1 C5 C4 1.9(9) . . . . ?
C1 N1 C5 C6 -179.6(6) . . . . ?
C1 C2 C3 C4 0.6(12) . . . . ?
C2 C3 C4 C5 0.8(11) . . . . ?
C3 C4 C5 N1 -2.1(10) . . . . ?
C3 C4 C5 C6 179.6(7) . . . . ?
C4 C5 C6 N2 -178.2(7) . . . . ?
C4 C5 C6 C7 -4.4(12) . . . . ?
C5 N1 C1 C2 -0.6(10) . . . . ?
C5 C6 C7 C8 -175.0(7) . . . . ?
C6 N2 C10 C9 -4.0(10) . . . . ?
C6 N2 C10 C11 178.3(6) . . . . ?
C6 C7 C8 C9 -0.5(10) . . . . ?
C6 C7 C8 C16 179.1(6) . . . . ?
C7 C8 C9 C10 0.5(10) . . . . ?
C7 C8 C16 C17 7.9(11) . . . . ?
C7 C8 C16 C17A -21.2(18) . . . . ?
C7 C8 C16 C21 -170.9(10) . . . . ?
C7 C8 C16 C21A 151.0(16) . . . . ?
C8 C9 C10 N2 1.7(10) . . . . ?
C8 C9 C10 C11 179.0(6) . . . . ?
C8 C16 C17 C18 -176.9(7) . . . . ?
C8 C16 C17A C18A -172.3(18) . . . . ?
C8 C16 C21 C20 -179.2(9) . . . . ?
C8 C16 C21A C20A -179.7(17) . . . . ?
C9 C8 C16 C17 -172.5(9) . . . . ?
C9 C8 C16 C17A 158.4(17) . . . . ?
C9 C8 C16 C21 8.7(11) . . . . ?
C9 C8 C16 C21A -29.4(16) . . . . ?
C9 C10 C11 N3 -173.4(7) . . . . ?
C9 C10 C11 C12 6.7(11) . . . . ?
C10 N2 C6 C5 178.3(6) . . . . ?
C10 N2 C6 C7 3.9(10) . . . . ?
C10 C11 C12 C13 178.2(7) . . . . ?
C11 N3 C15 C14 -2.3(11) . . . . ?
C11 C12 C13 C14 1.5(12) . . . . ?
C12 C13 C14 C15 -1.7(12) . . . . ?
C13 C14 C15 N3 2.2(12) . . . . ?
C15 N3 C11 C10 -177.8(6) . . . . ?
C15 N3 C11 C12 2.1(10) . . . . ?
C16 C8 C9 C10 -179.2(6) . . . . ?
C16 C17 C18 C19 -5.6(13) . . . . ?
C16 C17A C18A C19 -14(3) . . . . ?
C17 C16 C21 C20 2.0(13) . . . . ?
C17 C18 C19 Br1 -178.1(6) . . . . ?
C17 C18 C19 C20 5.2(14) . . . . ?
C17A C16 C21A C20A -7(3) . . . . ?
C17A C18A C19 Br1 -175.2(14) . . . . ?
C17A C18A C19 C20A 4(3) . . . . ?
C18 C19 C20 C21 -1.4(16) . . . . ?
C18A C19 C20A C21A 2(3) . . . . ?
C19 C20 C21 C16 -2.4(17) . . . . ?
C19 C20A C21A C16 -1(3) . . . . ?
C21 C16 C17 C18 1.9(10) . . . . ?
C21A C16 C17A C18A 15(3) . . . . ?

loop_
_smtbx_masks_void_nr
_smtbx_masks_void_average_x
_smtbx_masks_void_average_y
_smtbx_masks_void_average_z
_smtbx_masks_void_volume
_smtbx_masks_void_count_electrons
_smtbx_masks_void_content
1 -0.011 -0.547 -0.011 863.0 389.6 '40 H2O'
2 0.213 -0.545 0.713 863.0 389.6 '40 H2O'
